data_4028152
loop_
_publ_author_name
'Romana Pajkert'
'Gerd-Volker R\"oschenthaler'

_publ_section_title
;
 Synthesis of (\a,\a-Difluoropropargyl)phosphonates via Aldehyde-to-Alkyne
 Homologation
;
_journal_name_full 'Journal of Organic Chemistry'
_journal_page_first 3697
_journal_page_last 3708
_journal_paper_doi 10.1021/jo400198a
_journal_volume 78
_journal_year 2013
_chemical_formula_sum 'C15 H18 F2 N O6 P'
_chemical_formula_weight 377.27
_chemical_name_systematic
; 
 ? 
;
_space_group_IT_number 14
_symmetry_cell_setting monoclinic
_symmetry_space_group_name_Hall '-P 2ybc'
_symmetry_space_group_name_H-M 'P 1 21/c 1'
_atom_sites_solution_hydrogens geom
_atom_sites_solution_primary direct
_atom_sites_solution_secondary difmap
_audit_creation_method SHELXL-97
_cell_angle_alpha 90.00
_cell_angle_beta 96.305(2)
_cell_angle_gamma 90.00
_cell_formula_units_Z 4
_cell_length_a 14.9885(5)
_cell_length_b 7.1279(2)
_cell_length_c 16.1273(5)
_cell_measurement_reflns_used 9806
_cell_measurement_temperature 100(2)
_cell_measurement_theta_max 30.57
_cell_measurement_theta_min 2.73
_cell_volume 1712.56(9)
_computing_cell_refinement 'Bruker SAINT'
_computing_data_collection 'Bruker APEX2'
_computing_data_reduction 'Bruker SAINT'
_computing_molecular_graphics 'Bruker SHELXTL'
_computing_publication_material 'Bruker SHELXTL'
_computing_structure_refinement 'SHELXL-97 (Sheldrick, 2008)'
_computing_structure_solution 'SHELXS-97 (Sheldrick, 2008)'
_diffrn_ambient_temperature 100(2)
_diffrn_measured_fraction_theta_full 0.998
_diffrn_measured_fraction_theta_max 0.998
_diffrn_measurement_device_type 'Bruker APEX-II CCD'
_diffrn_measurement_method '\f and \w scans'
_diffrn_radiation_monochromator graphite
_diffrn_radiation_source 'fine-focus sealed tube'
_diffrn_radiation_type MoK\a
_diffrn_radiation_wavelength 0.71073
_diffrn_reflns_av_R_equivalents 0.0436
_diffrn_reflns_av_sigmaI/netI 0.0184
_diffrn_reflns_limit_h_max 21
_diffrn_reflns_limit_h_min -21
_diffrn_reflns_limit_k_max 9
_diffrn_reflns_limit_k_min -10
_diffrn_reflns_limit_l_max 23
_diffrn_reflns_limit_l_min -22
_diffrn_reflns_number 71862
_diffrn_reflns_theta_full 30.51
_diffrn_reflns_theta_max 30.51
_diffrn_reflns_theta_min 3.47
_exptl_absorpt_coefficient_mu 0.213
_exptl_absorpt_correction_T_max 0.9389
_exptl_absorpt_correction_T_min 0.9197
_exptl_absorpt_correction_type multi-scan
_exptl_absorpt_process_details SADABS
_exptl_crystal_density_diffrn 1.463
_exptl_crystal_description block
_exptl_crystal_F_000 784
_exptl_crystal_size_max 0.40
_exptl_crystal_size_mid 0.40
_exptl_crystal_size_min 0.30
_refine_diff_density_max 0.757
_refine_diff_density_min -0.377
_refine_diff_density_rms 0.059
_refine_ls_extinction_method none
_refine_ls_goodness_of_fit_ref 1.021
_refine_ls_hydrogen_treatment mixed
_refine_ls_matrix_type full
_refine_ls_number_parameters 298
_refine_ls_number_reflns 5223
_refine_ls_number_restraints 0
_refine_ls_restrained_S_all 1.021
_refine_ls_R_factor_all 0.0466
_refine_ls_R_factor_gt 0.0381
_refine_ls_shift/su_max 0.000
_refine_ls_shift/su_mean 0.000
_refine_ls_structure_factor_coef Fsqd
_refine_ls_weighting_details 'calc w=1/[\s^2^(Fo^2^)+(0.0600P)^2^+0.9000P] where P=(Fo^2^+2Fc^2^)/3'
_refine_ls_weighting_scheme calc
_refine_ls_wR_factor_gt 0.1018
_refine_ls_wR_factor_ref 0.1081
_reflns_number_gt 4491
_reflns_number_total 5223
_reflns_threshold_expression >2sigma(I)
_cod_data_source_file jo400198a_si_001.cif
_cod_data_source_block try
_cod_database_code 4028152

loop_
_symmetry_equiv_pos_as_xyz
'x, y, z'
'-x, y+1/2, -z+1/2'
'-x, -y, -z'
'x, -y-1/2, z-1/2'

loop_
_atom_site_label
_atom_site_type_symbol
_atom_site_fract_x
_atom_site_fract_y
_atom_site_fract_z
_atom_site_U_iso_or_equiv
_atom_site_adp_type
_atom_site_occupancy
_atom_site_symmetry_multiplicity
_atom_site_calc_flag
C1PH C 0.35151(8) 0.51280(16) 0.33002(7) 0.0143(2) Uani 1 1 d
C1EY C 0.21886(8) 0.47235(17) 0.13908(8) 0.0183(2) Uani 1 1 d
C1F C 0.16667(8) 0.35033(17) 0.07983(7) 0.0168(2) Uani 1 1 d
C1 C 0.41636(9) 0.70126(18) 0.21992(8) 0.0195(2) Uani 1 1 d
H3C1 H 0.4570(13) 0.754(3) 0.2622(12) 0.028(5) Uiso 1 1 d
H2C1 H 0.4001(12) 0.791(3) 0.1738(11) 0.022(4) Uiso 1 1 d
H1C1 H 0.4463(12) 0.594(3) 0.2011(11) 0.026(4) Uiso 1 1 d
C2PH C 0.36071(8) 0.32066(17) 0.31658(7) 0.0169(2) Uani 1 1 d
H2PH H 0.3552(12) 0.276(3) 0.2628(12) 0.027(4) Uiso 1 1 d
C2EY C 0.26790(8) 0.55081(17) 0.19145(8) 0.0170(2) Uani 1 1 d
C2 C 0.32995(8) 0.64581(16) 0.25642(7) 0.0153(2) Uani 1 1 d
C3PH C 0.38116(8) 0.19910(17) 0.38330(7) 0.0173(2) Uani 1 1 d
H3PH H 0.3841(12) 0.071(3) 0.3744(11) 0.024(4) Uiso 1 1 d
C4PH C 0.39342(8) 0.27405(17) 0.46286(7) 0.0155(2) Uani 1 1 d
C5PH C 0.38646(8) 0.46457(17) 0.47823(7) 0.0180(2) Uani 1 1 d
H5PH H 0.3939(12) 0.509(3) 0.5346(12) 0.026(4) Uiso 1 1 d
C6PH C 0.36528(8) 0.58402(17) 0.41086(8) 0.0179(2) Uani 1 1 d
H6PH H 0.3570(12) 0.714(3) 0.4211(11) 0.025(4) Uiso 1 1 d
C1E1 C 0.11553(11) 0.1751(3) 0.27367(9) 0.0305(3) Uani 1 1 d
H11A H 0.1727(16) 0.122(4) 0.2950(15) 0.051(7) Uiso 1 1 d
H11B H 0.1282(15) 0.302(4) 0.2770(14) 0.047(6) Uiso 1 1 d
C1E2 C 0.13153(13) -0.1481(2) 0.00034(10) 0.0329(3) Uani 1 1 d
H12A H 0.1937(15) -0.177(3) 0.0243(14) 0.039(5) Uiso 1 1 d
H12B H 0.0891(15) -0.251(4) 0.0090(15) 0.049(6) Uiso 1 1 d
C2E1 C 0.03902(13) 0.1262(3) 0.32170(11) 0.0377(4) Uani 1 1 d
H21A H 0.0545(16) 0.159(3) 0.3793(16) 0.048(6) Uiso 1 1 d
H21B H -0.0143(19) 0.186(4) 0.3006(17) 0.067(8) Uiso 1 1 d
H21C H 0.0242(17) -0.002(4) 0.3181(17) 0.061(7) Uiso 1 1 d
C2E2 C 0.13261(12) -0.0862(3) -0.08825(10) 0.0389(4) Uani 1 1 d
H22A H 0.1491(18) -0.192(4) -0.1164(17) 0.064(8) Uiso 1 1 d
H22B H 0.0702(15) -0.051(3) -0.1089(13) 0.042(6) Uiso 1 1 d
H22C H 0.184(2) 0.015(5) -0.0897(19) 0.081(9) Uiso 1 1 d
N1 N 0.41280(7) 0.14664(15) 0.53395(7) 0.0181(2) Uani 1 1 d
O1 O 0.28706(7) 0.80706(13) 0.28587(6) 0.02094(19) Uani 1 1 d
H1O1 H 0.2786(14) 0.876(3) 0.2459(14) 0.034(5) Uiso 1 1 d
O1P1 O 0.24707(6) 0.03434(13) 0.14926(6) 0.02185(19) Uani 1 1 d
O1W1 O 0.08944(7) 0.12645(15) 0.18625(6) 0.0251(2) Uani 1 1 d
O1E2 O 0.10044(7) 0.00635(15) 0.04833(7) 0.0279(2) Uani 1 1 d
O1C3 O 0.43514(7) 0.21533(15) 0.60285(6) 0.0273(2) Uani 1 1 d
O2C3 O 0.40583(7) -0.02291(14) 0.52118(6) 0.0252(2) Uani 1 1 d
P1 P 0.15768(2) 0.10856(4) 0.12057(2) 0.01726(8) Uani 1 1 d
F1 F 0.08199(5) 0.41941(12) 0.05815(5) 0.02343(17) Uani 1 1 d
F2 F 0.20551(5) 0.34046(12) 0.00671(5) 0.02276(17) Uani 1 1 d

loop_
_atom_site_aniso_label
_atom_site_aniso_U_11
_atom_site_aniso_U_22
_atom_site_aniso_U_33
_atom_site_aniso_U_23
_atom_site_aniso_U_13
_atom_site_aniso_U_12
C1PH 0.0158(5) 0.0122(5) 0.0147(5) 0.0011(4) 0.0005(4) -0.0006(4)
C1EY 0.0209(5) 0.0149(5) 0.0186(5) 0.0023(4) -0.0010(4) 0.0011(4)
C1F 0.0171(5) 0.0173(5) 0.0153(5) -0.0002(4) -0.0014(4) 0.0022(4)
C1 0.0230(6) 0.0185(6) 0.0167(5) 0.0009(4) 0.0006(4) -0.0051(5)
C2PH 0.0224(5) 0.0143(5) 0.0136(5) -0.0009(4) 0.0002(4) 0.0013(4)
C2EY 0.0194(5) 0.0131(5) 0.0180(5) 0.0032(4) 0.0004(4) 0.0010(4)
C2 0.0202(5) 0.0109(5) 0.0142(5) 0.0004(4) -0.0007(4) 0.0007(4)
C3PH 0.0227(5) 0.0116(5) 0.0172(5) 0.0006(4) 0.0002(4) 0.0018(4)
C4PH 0.0171(5) 0.0143(5) 0.0148(5) 0.0028(4) 0.0003(4) -0.0004(4)
C5PH 0.0236(6) 0.0157(5) 0.0139(5) -0.0011(4) -0.0009(4) -0.0015(4)
C6PH 0.0238(6) 0.0127(5) 0.0167(5) -0.0012(4) -0.0003(4) -0.0008(4)
C1E1 0.0303(7) 0.0420(9) 0.0196(6) -0.0044(6) 0.0051(5) -0.0097(6)
C1E2 0.0506(9) 0.0171(6) 0.0288(7) -0.0049(5) -0.0049(6) 0.0014(6)
C2E1 0.0366(8) 0.0518(11) 0.0266(7) 0.0013(7) 0.0119(6) -0.0112(8)
C2E2 0.0300(8) 0.0605(12) 0.0256(7) -0.0069(8) -0.0002(6) 0.0065(8)
N1 0.0206(5) 0.0174(5) 0.0159(4) 0.0032(4) -0.0002(4) -0.0001(4)
O1 0.0318(5) 0.0124(4) 0.0182(4) 0.0006(3) 0.0010(4) 0.0061(3)
O1P1 0.0252(4) 0.0170(4) 0.0225(4) 0.0035(3) -0.0012(3) 0.0034(3)
O1W1 0.0227(4) 0.0333(5) 0.0193(4) -0.0008(4) 0.0028(3) -0.0060(4)
O1E2 0.0296(5) 0.0260(5) 0.0267(5) -0.0099(4) -0.0032(4) -0.0035(4)
O1C3 0.0393(6) 0.0248(5) 0.0158(4) 0.0025(4) -0.0051(4) -0.0041(4)
O2C3 0.0376(5) 0.0148(4) 0.0229(5) 0.0043(3) 0.0016(4) 0.0017(4)
P1 0.01958(15) 0.01517(15) 0.01642(15) -0.00072(11) -0.00068(11) -0.00171(11)
F1 0.0186(3) 0.0215(4) 0.0282(4) -0.0010(3) -0.0064(3) 0.0050(3)
F2 0.0270(4) 0.0258(4) 0.0156(3) 0.0006(3) 0.0029(3) -0.0022(3)

loop_
_atom_type_symbol
_atom_type_description
_atom_type_scat_dispersion_real
_atom_type_scat_dispersion_imag
_atom_type_scat_source
C C 0.0033 0.0016 'International Tables Vol C Tables 4.2.6.8 and 6.1.1.4'
H H 0.0000 0.0000 'International Tables Vol C Tables 4.2.6.8 and 6.1.1.4'
O O 0.0106 0.0060 'International Tables Vol C Tables 4.2.6.8 and 6.1.1.4'
F F 0.0171 0.0103 'International Tables Vol C Tables 4.2.6.8 and 6.1.1.4'
P P 0.1023 0.0942 'International Tables Vol C Tables 4.2.6.8 and 6.1.1.4'
N N 0.0061 0.0033 'International Tables Vol C Tables 4.2.6.8 and 6.1.1.4'

loop_
_geom_angle_atom_site_label_1
_geom_angle_atom_site_label_2
_geom_angle_atom_site_label_3
_geom_angle
C6PH C1PH C2PH 119.73(11)
C6PH C1PH C2 119.91(10)
C2PH C1PH C2 120.33(10)
C2EY C1EY C1F 171.03(13)
F1 C1F F2 105.51(9)
F1 C1F C1EY 111.64(10)
F2 C1F C1EY 110.28(10)
F1 C1F P1 108.85(8)
F2 C1F P1 108.11(8)
C1EY C1F P1 112.18(8)
C3PH C2PH C1PH 120.59(11)
C1EY C2EY C2 179.05(13)
O1 C2 C2EY 109.43(10)
O1 C2 C1PH 107.87(9)
C2EY C2 C1PH 109.16(9)
O1 C2 C1 110.59(10)
C2EY C2 C1 109.68(10)
C1PH C2 C1 110.08(10)
C4PH C3PH C2PH 118.23(11)
C3PH C4PH C5PH 122.63(11)
C3PH C4PH N1 118.73(11)
C5PH C4PH N1 118.63(10)
C4PH C5PH C6PH 118.40(11)
C5PH C6PH C1PH 120.40(11)
O1W1 C1E1 C2E1 107.78(13)
O1E2 C1E2 C2E2 108.83(14)
O2C3 N1 O1C3 123.66(11)
O2C3 N1 C4PH 118.18(10)
O1C3 N1 C4PH 118.16(10)
C1E1 O1W1 P1 123.32(9)
C1E2 O1E2 P1 124.99(10)
O1P1 P1 O1E2 118.57(6)
O1P1 P1 O1W1 117.42(6)
O1E2 P1 O1W1 101.48(6)
O1P1 P1 C1F 110.33(6)
O1E2 P1 C1F 103.07(6)
O1W1 P1 C1F 104.10(6)

loop_
_geom_bond_atom_site_label_1
_geom_bond_atom_site_label_2
_geom_bond_distance
C1PH C6PH 1.3931(16)
C1PH C2PH 1.3958(16)
C1PH C2 1.5259(16)
C1EY C2EY 1.1958(18)
C1EY C1F 1.4551(17)
C1F F1 1.3704(13)
C1F F2 1.3730(14)
C1F P1 1.8545(13)
C1 C2 1.5322(17)
C2PH C3PH 1.3893(16)
C2EY C2 1.4857(17)
C2 O1 1.4238(14)
C3PH C4PH 1.3833(17)
C4PH C5PH 1.3864(17)
C4PH N1 1.4665(15)
C5PH C6PH 1.3894(17)
C1E1 O1W1 1.4628(17)
C1E1 C2E1 1.494(2)
C1E2 O1E2 1.4518(18)
C1E2 C2E2 1.497(2)
N1 O2C3 1.2284(15)
N1 O1C3 1.2267(14)
O1P1 P1 1.4672(10)
O1W1 P1 1.5564(10)
O1E2 P1 1.5506(10)
